data_2022689
loop_
_publ_author_name
'Mandal, Koushik'
'Sarkar, Sounak'
'Ghosh, Peuli'
'Hathwar, Venkatesha R.'
'Chopra, Deepak'

_publ_section_title
;
 Quantitative insights into noncovalent interactions involving halogen and
 tetrel bonds in 2,4,6-trimethylpyrylium tetrafluoroborate
;
_journal_coeditor_code QZ3001
_journal_issue 11
_journal_name_full 'Acta Crystallographica Section C'
_journal_page_first
;
;
_journal_paper_doi 10.1107/S2053229622009469
_journal_volume 78
_journal_year 2022
_chemical_formula_iupac 'C8 H11 O +, B F4 -'
_chemical_formula_moiety 'C8 H11 O +, B F4 -'
_chemical_formula_sum 'C8 H11 B F4 O'
_chemical_formula_weight 209.98
_chemical_name_systematic
;
2,4,6-Trimethylpyrylium tetrafluoroborate
;
_space_group_crystal_system orthorhombic
_space_group_IT_number 62
_space_group_name_Hall '-P 2ac 2n'
_space_group_name_H-M_alt 'P n m a'
_atom_sites_solution_hydrogens mixed
_atom_sites_solution_primary dual
_audit_creation_method
;
Olex2 1.5
(compiled 2022.04.07 svn.rca3783a0 for OlexSys, GUI svn.r6498)
;
_cell_angle_alpha 90
_cell_angle_beta 90
_cell_angle_gamma 90
_cell_formula_units_Z 4
_cell_length_a 9.7906(5)
_cell_length_b 9.6859(5)
_cell_length_c 9.8673(5)
_cell_measurement_reflns_used 4437
_cell_measurement_temperature 100
_cell_measurement_theta_max 29.84
_cell_measurement_theta_min 2.93
_cell_volume 935.72(8)
_computing_cell_refinement
;
SAINT (Bruker, 2015)
;
_computing_data_collection
;
APEX3 (Bruker, 2016)
;
_computing_data_reduction
;
SAINT (Bruker, 2015)
;
_computing_molecular_graphics
;
OLEX2 (Dolomanov <i>et al.</i>, 2009) and
<i>Mercury</i> (Macrae <i>et al.</i>,  2020)
;
_computing_publication_material
;
OLEX2 (Dolomanov <i>et al.</i>, 2009), <i>PARST</i> (Nardelli,
1995)
and <i>PLATON</i> (Spek, 2020)
;
_computing_structure_refinement
;
SHELXL2018 (Sheldrick, 2015<i>b</i>)
;
_computing_structure_solution
;
SHELXT2014 (Sheldrick, 2015<i>a</i>)
;
_diffrn_ambient_temperature 100.00
_diffrn_measured_fraction_theta_full 0.997
_diffrn_measured_fraction_theta_max 0.998
_diffrn_measurement_device_type 'Bruker D8 Venture'
_diffrn_measurement_method '\f and \w scans'
_diffrn_radiation_type MoK\a
_diffrn_radiation_wavelength 0.71073
_diffrn_reflns_av_R_equivalents 0.0216
_diffrn_reflns_av_unetI/netI 0.0173
_diffrn_reflns_limit_h_max 13
_diffrn_reflns_limit_h_min -10
_diffrn_reflns_limit_k_max 13
_diffrn_reflns_limit_k_min -13
_diffrn_reflns_limit_l_max 9
_diffrn_reflns_limit_l_min -13
_diffrn_reflns_number 9024
_diffrn_reflns_theta_full 25.242
_diffrn_reflns_theta_max 29.880
_diffrn_reflns_theta_min 2.931
_exptl_absorpt_coefficient_mu 0.147
_exptl_absorpt_correction_T_max 0.7459
_exptl_absorpt_correction_T_min 0.6956
_exptl_absorpt_correction_type multi-scan
_exptl_absorpt_process_details
;
(SADABS; Bruker, 2014)
;
_exptl_crystal_colour 'clear light colourless'
_exptl_crystal_density_diffrn 1.491
_exptl_crystal_description plate
_exptl_crystal_F_000 432
_exptl_crystal_size_max 0.189
_exptl_crystal_size_mid 0.125
_exptl_crystal_size_min 0.065
_refine_diff_density_max 0.385
_refine_diff_density_min -0.246
_refine_ls_extinction_method none
_refine_ls_goodness_of_fit_ref 1.050
_refine_ls_hydrogen_treatment mixed
_refine_ls_matrix_type full
_refine_ls_number_parameters 93
_refine_ls_number_reflns 1424
_refine_ls_number_restraints 0
_refine_ls_restrained_S_all 1.050
_refine_ls_R_factor_all 0.0417
_refine_ls_R_factor_gt 0.0354
_refine_ls_shift/su_max 0.000
_refine_ls_shift/su_mean 0.000
_refine_ls_structure_factor_coef Fsqd
_refine_ls_weighting_details 'w=1/[\s^2^(Fo^2^)+(0.0398P)^2^+0.3609P] where P=(Fo^2^+2Fc^2^)/3'
_refine_ls_weighting_scheme calc
_refine_ls_wR_factor_gt 0.0854
_refine_ls_wR_factor_ref 0.0896
_reflns_number_gt 1236
_reflns_number_total 1424
_reflns_threshold_expression 'I > 2\s(I)'
_cod_data_source_file qz3001sup1.cif
_cod_data_source_block I
_cod_database_code 2022689
_shelx_space_group_comment
;
The symmetry employed for this shelxl refinement is uniquely defined
by the following loop, which should always be used as a source of
symmetry information in preference to the above space-group names.
They are only intended as comments.
;

loop_
_space_group_symop_operation_xyz
'x, y, z'
'-x+1/2, -y, z+1/2'
'-x, y+1/2, -z'
'x+1/2, -y+1/2, -z+1/2'
'-x, -y, -z'
'x-1/2, y, -z-1/2'
'x, -y-1/2, z'
'-x-1/2, y-1/2, z-1/2'

loop_
_atom_site_type_symbol
_atom_site_label
_atom_site_fract_x
_atom_site_fract_y
_atom_site_fract_z
_atom_site_U_iso_or_equiv
_atom_site_adp_type
_atom_site_calc_flag
_atom_site_occupancy
_atom_site_disorder_assembly
_atom_site_disorder_group
F F1 0.36037(9) 0.250000 0.45429(10) 0.0311(2) Uani d 1 . .
F F2 0.15210(10) 0.250000 0.35656(9) 0.0276(2) Uani d 1 . .
F F3 0.18515(8) 0.36760(7) 0.55250(7) 0.03065(19) Uani d 1 . .
O O1 0.48551(10) 0.250000 0.72254(9) 0.0156(2) Uani d 1 . .
C C1 0.81897(17) 0.250000 0.44989(17) 0.0261(3) Uani d 1 . .
C C2 0.70202(14) 0.250000 0.54682(13) 0.0176(3) Uani d 1 . .
C C3 0.64482(10) 0.37372(10) 0.59278(10) 0.0178(2) Uani d 1 . .
H H3 0.681194 0.459536 0.563280 0.022(3) Uani calc 1 . .
C C4 0.53671(10) 0.37110(9) 0.68004(9) 0.0160(2) Uani d 1 . .
C C5 0.46353(11) 0.49183(10) 0.73635(11) 0.0207(2) Uani d 1 . .
H H5A 0.367463 0.488407 0.708666 0.031 Uiso calc 1 . .
H H5B 0.505327 0.576926 0.702199 0.031 Uiso calc 1 . .
H H5C 0.469335 0.490109 0.835489 0.033(4) Uani calc 1 . .
B B1 0.22013(15) 0.250000 0.47869(16) 0.0159(3) Uani d 1 . .
H H1A 0.786(2) 0.250000 0.360(3) 0.050(7) Uiso d 1 . .
H H1B 0.872(2) 0.1699(19) 0.4604(19) 0.062(5) Uiso d 1 . .

loop_
_atom_site_aniso_label
_atom_site_aniso_U_11
_atom_site_aniso_U_22
_atom_site_aniso_U_33
_atom_site_aniso_U_12
_atom_site_aniso_U_13
_atom_site_aniso_U_23
F1 0.0154(4) 0.0477(6) 0.0303(5) 0.000 0.0016(4) 0.000
F2 0.0282(5) 0.0301(5) 0.0244(5) 0.000 -0.0090(4) 0.000
F3 0.0407(4) 0.0194(3) 0.0318(4) -0.0039(3) 0.0122(3) -0.0096(3)
O1 0.0165(5) 0.0145(4) 0.0158(5) 0.000 0.0002(4) 0.000
C1 0.0201(7) 0.0351(8) 0.0230(8) 0.000 0.0056(6) 0.000
C2 0.0146(6) 0.0246(7) 0.0137(6) 0.000 -0.0019(5) 0.000
C3 0.0184(5) 0.0186(4) 0.0165(4) -0.0035(4) -0.0018(4) 0.0014(4)
H3 0.022(8) 0.024(8) 0.020(7) 0.003(6) 0.001(6) -0.002(7)
C4 0.0187(5) 0.0146(4) 0.0148(4) -0.0013(3) -0.0038(3) 0.0004(3)
C5 0.0243(5) 0.0159(4) 0.0218(5) 0.0021(4) -0.0005(4) -0.0017(4)
H5C 0.060(11) 0.018(8) 0.023(8) 0.011(8) -0.010(8) -0.005(7)
B1 0.0157(7) 0.0151(6) 0.0169(7) 0.000 0.0014(5) 0.000

loop_
_atom_type_symbol
_atom_type_description
_atom_type_scat_dispersion_real
_atom_type_scat_dispersion_imag
_atom_type_scat_source
C C 0.0033 0.0016 'International Tables Vol C Tables 4.2.6.8 and 6.1.1.4'
H H 0.0000 0.0000 'International Tables Vol C Tables 4.2.6.8 and 6.1.1.4'
B B 0.0013 0.0007 'International Tables Vol C Tables 4.2.6.8 and 6.1.1.4'
F F 0.0171 0.0103 'International Tables Vol C Tables 4.2.6.8 and 6.1.1.4'
O O 0.0106 0.0060 'International Tables Vol C Tables 4.2.6.8 and 6.1.1.4'

loop_
_geom_angle_atom_site_label_1
_geom_angle_atom_site_label_2
_geom_angle_atom_site_label_3
_geom_angle_site_symmetry_1
_geom_angle_site_symmetry_3
_geom_angle
_geom_angle_publ_flag
C4 O1 C4 . 7_565 121.74(11) ?
C2 C1 H1A . . 110.0(15) ?
C2 C1 H1B . 7_565 110.6(12) ?
C2 C1 H1B . . 110.6(12) ?
H1A C1 H1B . 7_565 106.9(14) ?
H1A C1 H1B . . 106.9(14) ?
H1B C1 H1B . 7_565 112(2) ?
C3 C2 C1 7_565 . 121.02(6) ?
C3 C2 C1 . . 121.02(6) ?
C3 C2 C3 7_565 . 117.96(13) ?
C2 C3 H3 . . 120.0 ?
C4 C3 C2 . . 119.96(10) ?
C4 C3 H3 . . 120.0 ?
O1 C4 C3 . . 120.19(9) ?
O1 C4 C5 . . 113.09(8) ?
C3 C4 C5 . . 126.71(9) ?
C4 C5 H5A . . 109.5 ?
C4 C5 H5B . . 109.5 ?
C4 C5 H5C . . 109.5 ?
H5A C5 H5B . . 109.5 ?
H5A C5 H5C . . 109.5 ?
H5B C5 H5C . . 109.5 ?
F1 B1 F3 . . 109.39(8) ?
F1 B1 F3 . 7_565 109.39(8) ?
F2 B1 F1 . . 108.99(12) ?
F2 B1 F3 . 7_565 109.77(8) ?
F2 B1 F3 . . 109.77(8) ?
F3 B1 F3 7_565 . 109.51(12) ?

loop_
_geom_bond_atom_site_label_1
_geom_bond_atom_site_label_2
_geom_bond_site_symmetry_2
_geom_bond_distance
_geom_bond_publ_flag
F1 B1 . 1.3940(17) ?
F2 B1 . 1.3769(18) ?
F3 B1 . 1.3947(11) ?
O1 C4 7_565 1.3428(10) ?
O1 C4 . 1.3428(10) ?
C1 C2 . 1.492(2) ?
C1 H1A . 0.94(2) ?
C1 H1B . 0.938(19) ?
C1 H1B 7_565 0.938(19) ?
C2 C3 7_565 1.3983(12) ?
C2 C3 . 1.3983(12) ?
C3 H3 . 0.9500 ?
C3 C4 . 1.3646(14) ?
C4 C5 . 1.4797(14) ?
C5 H5A . 0.9800 ?
C5 H5B . 0.9800 ?
C5 H5C . 0.9800 ?

loop_
_geom_torsion_atom_site_label_1
_geom_torsion_atom_site_label_2
_geom_torsion_atom_site_label_3
_geom_torsion_atom_site_label_4
_geom_torsion_site_symmetry_1
_geom_torsion_site_symmetry_2
_geom_torsion_site_symmetry_3
_geom_torsion_site_symmetry_4
_geom_torsion
_geom_torsion_publ_flag
C1 C2 C3 C4 . . . . 179.13(12) ?
C2 C3 C4 O1 . . . . 0.37(15) ?
C2 C3 C4 C5 . . . . -179.06(10) ?
C3 C2 C3 C4 7_565 . . . 0.15(19) ?
C4 O1 C4 C3 7_565 . . . -0.91(17) ?
C4 O1 C4 C5 7_565 . . . 178.59(7) ?

_cod_database_fobs_code 2022689
